data_2223966
loop_
_publ_author_name
'Eisenberg, Audrey C.'
'Tanski, Joseph M.'
'Getzler, Yutan D. Y. L.'

_publ_section_title
{2-[Bis(3-methyl-1<i>H</i>-indol-2-yl)methyl]phenolato-\k<i>O</i>}dimethyl(tetrahydrofuran-\k<i>O</i>)aluminium(III)
_journal_coeditor_code PK2190
_journal_issue 11
_journal_name_full 'Acta Crystallographica Section E'
_journal_page_first m1353
_journal_paper_doi 10.1107/S1600536809040598
_journal_volume 65
_journal_year 2009
_chemical_formula_iupac '[Al (C1 H3)2 (C25 H21 N2 O1) (C4 H8 O1)]'
_chemical_formula_moiety 'C31 H35 Al N2 O2'
_chemical_formula_sum 'C31 H35 Al N2 O2'
_chemical_formula_weight 494.59
_chemical_name_systematic
;
{2-[Bis(3-methyl-1<i>H</i>-indol-2-yl)methyl]phenolato-
\k<i>O</i>}dimethyl(tetrahydrofuran-\k<i>O</i>)aluminium(III)
;
_space_group_IT_number 14
_symmetry_cell_setting monoclinic
_symmetry_space_group_name_Hall '-P 2yn'
_symmetry_space_group_name_H-M 'P 1 21/n 1'
_atom_sites_solution_hydrogens geom
_atom_sites_solution_primary direct
_atom_sites_solution_secondary difmap
_audit_creation_method SHELXL-97
_cell_angle_alpha 90.00
_cell_angle_beta 98.5370(10)
_cell_angle_gamma 90.00
_cell_formula_units_Z 4
_cell_length_a 11.20450(10)
_cell_length_b 19.4191(3)
_cell_length_c 12.5543(2)
_cell_measurement_reflns_used 6863
_cell_measurement_temperature 115(2)
_cell_measurement_theta_max 31.57
_cell_measurement_theta_min 2.64
_cell_volume 2701.32(6)
_computing_cell_refinement 'SAINT (Bruker, 2001)'
_computing_data_collection 'SMART (Bruker, 2001)'
_computing_data_reduction 'SAINT (Bruker, 2001)'
_computing_molecular_graphics 'Mercury (Macrae et al., 2006)'
_computing_publication_material 'enCIFer (Allen <i>et al.</i>,  2004)'
_computing_structure_refinement 'SHELXL97 (Sheldrick, 2008)'
_computing_structure_solution 'SHELXS97 (Sheldrick, 2008)'
_diffrn_ambient_temperature 115(2)
_diffrn_measured_fraction_theta_full 0.998
_diffrn_measured_fraction_theta_max 0.998
_diffrn_measurement_device_type 'Bruker SMART CCD area-detector'
_diffrn_measurement_method '\f and \w'
_diffrn_radiation_monochromator graphite
_diffrn_radiation_source 'fine-focus sealed tube'
_diffrn_radiation_type MoK\a
_diffrn_radiation_wavelength 0.71073
_diffrn_reflns_av_R_equivalents 0.0389
_diffrn_reflns_av_sigmaI/netI 0.0332
_diffrn_reflns_limit_h_max 16
_diffrn_reflns_limit_h_min -16
_diffrn_reflns_limit_k_max 29
_diffrn_reflns_limit_k_min -29
_diffrn_reflns_limit_l_max 19
_diffrn_reflns_limit_l_min -18
_diffrn_reflns_number 55902
_diffrn_reflns_theta_full 32.66
_diffrn_reflns_theta_max 32.66
_diffrn_reflns_theta_min 1.95
_diffrn_standards_number 0
_exptl_absorpt_coefficient_mu 0.105
_exptl_absorpt_correction_T_max 0.979
_exptl_absorpt_correction_T_min 0.969
_exptl_absorpt_correction_type multi-scan
_exptl_absorpt_process_details '(SADABS; Bruker, 1999)'
_exptl_crystal_colour colorless
_exptl_crystal_density_diffrn 1.216
_exptl_crystal_density_method 'not measured'
_exptl_crystal_description block
_exptl_crystal_F_000 1056
_exptl_crystal_size_max 0.30
_exptl_crystal_size_mid 0.25
_exptl_crystal_size_min 0.20
_refine_diff_density_max 0.501
_refine_diff_density_min -0.333
_refine_ls_extinction_method none
_refine_ls_goodness_of_fit_ref 1.043
_refine_ls_hydrogen_treatment mixed
_refine_ls_matrix_type full
_refine_ls_number_parameters 335
_refine_ls_number_reflns 9864
_refine_ls_number_restraints 2
_refine_ls_restrained_S_all 1.043
_refine_ls_R_factor_all 0.0736
_refine_ls_R_factor_gt 0.0509
_refine_ls_shift/su_max 0.003
_refine_ls_shift/su_mean 0.000
_refine_ls_structure_factor_coef Fsqd
_refine_ls_weighting_details 'calc w=1/[\s^2^(Fo^2^)+(0.0719P)^2^+0.8449P] where P=(Fo^2^+2Fc^2^)/3'
_refine_ls_weighting_scheme calc
_refine_ls_wR_factor_gt 0.1315
_refine_ls_wR_factor_ref 0.1460
_reflns_number_gt 7340
_reflns_number_total 9864
_reflns_threshold_expression I>2\s(I)
_cod_data_source_file pk2190.cif
_cod_data_source_block I
_cod_depositor_comments
;
The following automatic conversions were performed:
'_symmetry_cell_setting' value 'Monoclinic' changed to 'monoclinic'
according to '/home/saulius/struct/CIF-dictionaries/cif_core.dic'
dictionary named 'cif_core.dic' version 2.4.1 from 2010-06-29.

Automatic conversion script
Id: cif_fix_enum 1527 2010-12-29 10:47:43Z saulius 

The following automatic conversions were performed:

'_symmetry_cell_setting' value 'Monoclinic' changed to 'monoclinic'
according to /home/saulius/struct/CIF-dictionaries/cif_core.dic
dictionary named 'cif_core.dic' version 2.4.1 from 2010-06-29.

Automatic conversion script
Id: cif_fix_values 1715 2011-07-08 13:25:40Z adriana 
;
_cod_original_sg_symbol_H-M 'P 21/n'
_cod_database_code 2223966
_cod_database_fobs_code 2223966

loop_
_symmetry_equiv_pos_as_xyz
'x, y, z'
'-x+1/2, y+1/2, -z+1/2'
'-x, -y, -z'
'x-1/2, -y-1/2, z-1/2'

loop_
_atom_site_type_symbol
_atom_site_label
_atom_site_fract_x
_atom_site_fract_y
_atom_site_fract_z
_atom_site_U_iso_or_equiv
_atom_site_adp_type
_atom_site_calc_flag
_atom_site_refinement_flags
_atom_site_occupancy
_atom_site_disorder_assembly
_atom_site_disorder_group
Al Al 1.01187(3) 0.14505(2) 0.20418(3) 0.02200(9) Uani d . 1 . .
N N1 0.57741(10) 0.09740(5) 0.12462(8) 0.02006(19) Uani d D 1 . .
H H1 0.5904(14) 0.0533(7) 0.1342(13) 0.024 Uiso d D 1 . .
N N2 0.47850(9) 0.08185(5) -0.12975(8) 0.01998(19) Uani d D 1 . .
H H2 0.4441(13) 0.0848(8) -0.0723(11) 0.024 Uiso d D 1 . .
O O1 0.90038(8) 0.10626(5) 0.11103(7) 0.02398(18) Uani d . 1 . .
C C1 0.86433(10) 0.04405(6) 0.07380(9) 0.0192(2) Uani d . 1 . .
C C2 0.93110(11) -0.01616(6) 0.10154(10) 0.0228(2) Uani d . 1 . .
H H2B 1.0040 -0.0137 0.1509 0.027 Uiso calc R 1 . .
C C3 0.89153(12) -0.07922(7) 0.05754(10) 0.0250(2) Uani d . 1 . .
H H3A 0.9377 -0.1196 0.0769 0.030 Uiso calc R 1 . .
C C4 0.78513(12) -0.08382(6) -0.01458(10) 0.0247(2) Uani d . 1 . .
H H4A 0.7578 -0.1271 -0.0441 0.030 Uiso calc R 1 . .
C C5 0.71913(11) -0.02421(6) -0.04303(9) 0.0212(2) Uani d . 1 . .
H H5A 0.6468 -0.0271 -0.0931 0.025 Uiso calc R 1 . .
C C6 0.75665(10) 0.03961(6) 0.00020(9) 0.0178(2) Uani d . 1 . .
C C7 0.68922(10) 0.10618(6) -0.03436(9) 0.0177(2) Uani d . 1 . .
H H7A 0.7507 0.1398 -0.0526 0.021 Uiso calc R 1 . .
C C8 1.11591(13) 0.08255(8) 0.29899(12) 0.0338(3) Uani d . 1 . .
H H8A 1.0665 0.0467 0.3258 0.051 Uiso calc R 1 . .
H H8B 1.1586 0.1085 0.3599 0.051 Uiso calc R 1 . .
H H8C 1.1747 0.0612 0.2587 0.051 Uiso calc R 1 . .
C C9 1.07672(16) 0.22760(8) 0.14422(14) 0.0394(4) Uani d . 1 . .
H H9A 1.0100 0.2562 0.1095 0.059 Uiso calc R 1 . .
H H9B 1.1281 0.2141 0.0909 0.059 Uiso calc R 1 . .
H H9C 1.1246 0.2538 0.2022 0.059 Uiso calc R 1 . .
C C11 0.63063(10) 0.13818(6) 0.05412(9) 0.0171(2) Uani d . 1 . .
C C12 0.61172(11) 0.20616(6) 0.07482(9) 0.0191(2) Uani d . 1 . .
C C13 0.65235(14) 0.26706(7) 0.01607(11) 0.0289(3) Uani d . 1 . .
H H13A 0.6934 0.2511 -0.0430 0.043 Uiso calc R 1 . .
H H13B 0.7081 0.2950 0.0660 0.043 Uiso calc R 1 . .
H H13C 0.5821 0.2949 -0.0131 0.043 Uiso calc R 1 . .
C C14 0.54458(10) 0.20819(6) 0.16404(9) 0.0190(2) Uani d . 1 . .
C C15 0.50018(12) 0.26175(7) 0.22256(10) 0.0254(2) Uani d . 1 . .
H H15A 0.5110 0.3085 0.2039 0.030 Uiso calc R 1 . .
C C16 0.44039(12) 0.24503(7) 0.30784(11) 0.0280(3) Uani d . 1 . .
H H16A 0.4102 0.2809 0.3479 0.034 Uiso calc R 1 . .
C C17 0.42337(12) 0.17622(7) 0.33649(11) 0.0271(3) Uani d . 1 . .
H H17A 0.3821 0.1665 0.3956 0.033 Uiso calc R 1 . .
C C18 0.46554(12) 0.12220(7) 0.28017(10) 0.0249(2) Uani d . 1 . .
H H18A 0.4539 0.0756 0.2992 0.030 Uiso calc R 1 . .
C C19 0.52584(11) 0.13945(6) 0.19429(9) 0.0192(2) Uani d . 1 . .
C C21 0.59924(10) 0.09616(6) -0.13497(9) 0.0182(2) Uani d . 1 . .
C C22 0.61934(11) 0.09319(6) -0.23992(9) 0.0188(2) Uani d . 1 . .
C C23 0.73747(11) 0.10156(7) -0.28045(10) 0.0241(2) Uani d . 1 . .
H H23A 0.8034 0.0993 -0.2198 0.036 Uiso calc R 1 . .
H H23B 0.7393 0.1463 -0.3164 0.036 Uiso calc R 1 . .
H H23C 0.7471 0.0646 -0.3317 0.036 Uiso calc R 1 . .
C C24 0.50504(11) 0.07783(6) -0.30392(9) 0.0189(2) Uani d . 1 . .
C C25 0.46808(12) 0.06826(7) -0.41469(10) 0.0243(2) Uani d . 1 . .
H H25A 0.5242 0.0723 -0.4641 0.029 Uiso calc R 1 . .
C C26 0.34840(13) 0.05292(7) -0.45055(10) 0.0287(3) Uani d . 1 . .
H H26A 0.3228 0.0459 -0.5253 0.034 Uiso calc R 1 . .
C C27 0.26399(12) 0.04754(7) -0.37887(11) 0.0282(3) Uani d . 1 . .
H H27A 0.1822 0.0374 -0.4062 0.034 Uiso calc R 1 . .
C C28 0.29754(11) 0.05678(7) -0.26873(10) 0.0239(2) Uani d . 1 . .
H H28A 0.2405 0.0533 -0.2200 0.029 Uiso calc R 1 . .
C C29 0.41869(11) 0.07144(6) -0.23296(9) 0.0194(2) Uani d . 1 . .
O O2 0.91231(9) 0.18169(5) 0.30148(8) 0.0269(2) Uani d . 1 . .
C C31 0.83901(18) 0.13759(9) 0.35943(18) 0.0520(5) Uani d . 1 . .
H H31A 0.8909 0.1064 0.4086 0.062 Uiso calc R 1 . .
H H31B 0.7834 0.1094 0.3084 0.062 Uiso calc R 1 . .
C C32 0.76950(18) 0.18470(12) 0.42187(15) 0.0518(5) Uani d . 1 . .
H H32A 0.7866 0.1739 0.4997 0.062 Uiso calc R 1 . .
H H32B 0.6818 0.1795 0.3977 0.062 Uiso calc R 1 . .
C C33 0.80926(15) 0.25690(10) 0.40136(14) 0.0440(4) Uani d . 1 . .
H H33A 0.7398 0.2889 0.3925 0.053 Uiso calc R 1 . .
H H33B 0.8701 0.2733 0.4613 0.053 Uiso calc R 1 . .
C C34 0.86274(15) 0.25129(8) 0.29894(13) 0.0359(3) Uani d . 1 . .
H H34A 0.8001 0.2577 0.2353 0.043 Uiso calc R 1 . .
H H34B 0.9270 0.2861 0.2969 0.043 Uiso calc R 1 . .

loop_
_atom_site_aniso_label
_atom_site_aniso_U_11
_atom_site_aniso_U_22
_atom_site_aniso_U_33
_atom_site_aniso_U_12
_atom_site_aniso_U_13
_atom_site_aniso_U_23
Al 0.02055(18) 0.02033(18) 0.02432(19) -0.00075(13) 0.00067(14) -0.00421(14)
N1 0.0270(5) 0.0147(4) 0.0193(4) 0.0000(4) 0.0063(4) -0.0003(3)
N2 0.0208(5) 0.0241(5) 0.0153(4) -0.0012(4) 0.0038(3) -0.0005(4)
O1 0.0225(4) 0.0200(4) 0.0274(4) 0.0005(3) -0.0033(3) -0.0048(3)
C1 0.0203(5) 0.0190(5) 0.0188(5) 0.0007(4) 0.0044(4) -0.0010(4)
C2 0.0215(5) 0.0229(6) 0.0239(5) 0.0033(4) 0.0034(4) 0.0003(4)
C3 0.0291(6) 0.0202(5) 0.0268(6) 0.0054(5) 0.0079(5) 0.0013(4)
C4 0.0326(6) 0.0180(5) 0.0247(6) -0.0013(5) 0.0086(5) -0.0032(4)
C5 0.0238(5) 0.0206(5) 0.0192(5) -0.0028(4) 0.0039(4) -0.0014(4)
C6 0.0190(5) 0.0188(5) 0.0159(5) -0.0002(4) 0.0042(4) -0.0004(4)
C7 0.0194(5) 0.0185(5) 0.0149(4) -0.0009(4) 0.0021(4) -0.0007(4)
C8 0.0308(7) 0.0337(7) 0.0334(7) 0.0073(6) -0.0068(5) -0.0077(6)
C9 0.0462(9) 0.0279(7) 0.0473(9) -0.0103(6) 0.0172(7) -0.0066(6)
C11 0.0184(5) 0.0177(5) 0.0148(4) -0.0006(4) 0.0011(4) 0.0001(4)
C12 0.0215(5) 0.0170(5) 0.0183(5) 0.0006(4) 0.0014(4) 0.0009(4)
C13 0.0397(7) 0.0203(6) 0.0283(6) -0.0012(5) 0.0104(5) 0.0036(5)
C14 0.0200(5) 0.0180(5) 0.0184(5) 0.0018(4) 0.0009(4) -0.0004(4)
C15 0.0299(6) 0.0197(6) 0.0268(6) 0.0055(5) 0.0052(5) -0.0012(4)
C16 0.0296(6) 0.0270(6) 0.0288(6) 0.0063(5) 0.0085(5) -0.0047(5)
C17 0.0281(6) 0.0302(7) 0.0250(6) 0.0012(5) 0.0100(5) -0.0019(5)
C18 0.0294(6) 0.0232(6) 0.0236(6) -0.0012(5) 0.0087(5) 0.0000(4)
C19 0.0205(5) 0.0194(5) 0.0176(5) 0.0001(4) 0.0024(4) -0.0021(4)
C21 0.0193(5) 0.0182(5) 0.0169(5) 0.0000(4) 0.0026(4) 0.0003(4)
C22 0.0218(5) 0.0186(5) 0.0165(5) 0.0016(4) 0.0039(4) 0.0011(4)
C23 0.0241(6) 0.0278(6) 0.0217(5) 0.0013(5) 0.0073(4) 0.0002(4)
C24 0.0231(5) 0.0169(5) 0.0164(5) 0.0019(4) 0.0021(4) 0.0007(4)
C25 0.0316(6) 0.0238(6) 0.0169(5) 0.0033(5) 0.0019(4) 0.0003(4)
C26 0.0370(7) 0.0274(6) 0.0192(5) 0.0014(5) -0.0044(5) -0.0009(5)
C27 0.0267(6) 0.0261(6) 0.0288(6) -0.0021(5) -0.0053(5) 0.0004(5)
C28 0.0230(6) 0.0229(6) 0.0251(6) -0.0019(4) 0.0011(4) 0.0008(4)
C29 0.0232(5) 0.0171(5) 0.0172(5) 0.0004(4) 0.0009(4) 0.0003(4)
O2 0.0309(5) 0.0226(4) 0.0278(5) 0.0018(4) 0.0059(4) -0.0036(3)
C31 0.0533(11) 0.0370(9) 0.0742(13) 0.0016(8) 0.0375(10) 0.0087(8)
C32 0.0499(10) 0.0722(13) 0.0371(9) -0.0054(9) 0.0191(8) -0.0110(9)
C33 0.0340(8) 0.0532(10) 0.0432(9) 0.0115(7) 0.0006(7) -0.0234(8)
C34 0.0371(8) 0.0257(7) 0.0451(8) 0.0077(6) 0.0065(6) -0.0065(6)

loop_
_atom_type_symbol
_atom_type_description
_atom_type_scat_dispersion_real
_atom_type_scat_dispersion_imag
_atom_type_scat_source
C C 0.0033 0.0016 'International Tables Vol C Tables 4.2.6.8 and 6.1.1.4'
H H 0.0000 0.0000 'International Tables Vol C Tables 4.2.6.8 and 6.1.1.4'
N N 0.0061 0.0033 'International Tables Vol C Tables 4.2.6.8 and 6.1.1.4'
O O 0.0106 0.0060 'International Tables Vol C Tables 4.2.6.8 and 6.1.1.4'
Al Al 0.0645 0.0514 'International Tables Vol C Tables 4.2.6.8 and 6.1.1.4'

loop_
_geom_angle_atom_site_label_1
_geom_angle_atom_site_label_2
_geom_angle_atom_site_label_3
_geom_angle_site_symmetry_1
_geom_angle_site_symmetry_3
_geom_angle
_geom_angle_publ_flag
O1 Al O2 . . 99.27(5) y
O1 Al C9 . . 111.39(7) ?
O2 Al C9 . . 103.09(6) ?
O1 Al C8 . . 116.16(6) ?
O2 Al C8 . . 101.16(6) y
C9 Al C8 . . 121.34(8) y
C19 N1 C11 . . 109.02(10) ?
C19 N1 H1 . . 124.6(10) ?
C11 N1 H1 . . 124.7(10) ?
C29 N2 C21 . . 108.92(9) ?
C29 N2 H2 . . 125.1(10) ?
C21 N2 H2 . . 125.4(10) ?
C1 O1 Al . . 140.52(8) y
O1 C1 C2 . . 122.96(11) ?
O1 C1 C6 . . 118.01(10) ?
C2 C1 C6 . . 118.99(11) ?
C3 C2 C1 . . 120.59(12) ?
C3 C2 H2B . . 119.7 ?
C1 C2 H2B . . 119.7 ?
C2 C3 C4 . . 120.57(12) ?
C2 C3 H3A . . 119.7 ?
C4 C3 H3A . . 119.7 ?
C3 C4 C5 . . 119.07(12) ?
C3 C4 H4A . . 120.5 ?
C5 C4 H4A . . 120.5 ?
C4 C5 C6 . . 121.48(11) ?
C4 C5 H5A . . 119.3 ?
C6 C5 H5A . . 119.3 ?
C5 C6 C1 . . 119.30(11) ?
C5 C6 C7 . . 122.31(10) ?
C1 C6 C7 . . 118.28(10) ?
C11 C7 C21 . . 111.15(9) ?
C11 C7 C6 . . 113.02(9) ?
C21 C7 C6 . . 111.72(9) ?
C11 C7 H7A . . 106.8 ?
C21 C7 H7A . . 106.8 ?
C6 C7 H7A . . 106.8 ?
Al C8 H8A . . 109.5 ?
Al C8 H8B . . 109.5 ?
H8A C8 H8B . . 109.5 ?
Al C8 H8C . . 109.5 ?
H8A C8 H8C . . 109.5 ?
H8B C8 H8C . . 109.5 ?
Al C9 H9A . . 109.5 ?
Al C9 H9B . . 109.5 ?
H9A C9 H9B . . 109.5 ?
Al C9 H9C . . 109.5 ?
H9A C9 H9C . . 109.5 ?
H9B C9 H9C . . 109.5 ?
C12 C11 N1 . . 109.66(10) ?
C12 C11 C7 . . 129.43(10) ?
N1 C11 C7 . . 120.74(10) ?
C11 C12 C14 . . 106.73(10) ?
C11 C12 C13 . . 126.92(11) ?
C14 C12 C13 . . 126.36(11) ?
C12 C13 H13A . . 109.5 ?
C12 C13 H13B . . 109.5 ?
H13A C13 H13B . . 109.5 ?
C12 C13 H13C . . 109.5 ?
H13A C13 H13C . . 109.5 ?
H13B C13 H13C . . 109.5 ?
C15 C14 C19 . . 118.71(11) ?
C15 C14 C12 . . 133.87(11) ?
C19 C14 C12 . . 107.40(10) ?
C16 C15 C14 . . 118.70(12) ?
C16 C15 H15A . . 120.6 ?
C14 C15 H15A . . 120.6 ?
C15 C16 C17 . . 121.43(12) ?
C15 C16 H16A . . 119.3 ?
C17 C16 H16A . . 119.3 ?
C18 C17 C16 . . 121.32(12) ?
C18 C17 H17A . . 119.3 ?
C16 C17 H17A . . 119.3 ?
C17 C18 C19 . . 116.94(12) ?
C17 C18 H18A . . 121.5 ?
C19 C18 H18A . . 121.5 ?
N1 C19 C18 . . 129.94(11) ?
N1 C19 C14 . . 107.16(10) ?
C18 C19 C14 . . 122.90(11) ?
C22 C21 N2 . . 109.66(10) ?
C22 C21 C7 . . 128.77(11) ?
N2 C21 C7 . . 121.34(10) ?
C21 C22 C24 . . 106.62(10) ?
C21 C22 C23 . . 127.05(11) ?
C24 C22 C23 . . 126.30(10) ?
C22 C23 H23A . . 109.5 ?
C22 C23 H23B . . 109.5 ?
H23A C23 H23B . . 109.5 ?
C22 C23 H23C . . 109.5 ?
H23A C23 H23C . . 109.5 ?
H23B C23 H23C . . 109.5 ?
C25 C24 C29 . . 118.93(11) ?
C25 C24 C22 . . 133.50(11) ?
C29 C24 C22 . . 107.57(10) ?
C26 C25 C24 . . 118.73(12) ?
C26 C25 H25A . . 120.6 ?
C24 C25 H25A . . 120.6 ?
C25 C26 C27 . . 121.40(12) ?
C25 C26 H26A . . 119.3 ?
C27 C26 H26A . . 119.3 ?
C28 C27 C26 . . 121.34(12) ?
C28 C27 H27A . . 119.3 ?
C26 C27 H27A . . 119.3 ?
C27 C28 C29 . . 116.96(12) ?
C27 C28 H28A . . 121.5 ?
C29 C28 H28A . . 121.5 ?
N2 C29 C28 . . 130.16(11) ?
N2 C29 C24 . . 107.20(10) ?
C28 C29 C24 . . 122.64(11) ?
C31 O2 C34 . . 108.35(11) ?
C31 O2 Al . . 121.84(9) ?
C34 O2 Al . . 125.98(9) ?
O2 C31 C32 . . 106.18(15) ?
O2 C31 H31A . . 110.5 ?
C32 C31 H31A . . 110.5 ?
O2 C31 H31B . . 110.5 ?
C32 C31 H31B . . 110.5 ?
H31A C31 H31B . . 108.7 ?
C31 C32 C33 . . 106.83(14) ?
C31 C32 H32A . . 110.4 ?
C33 C32 H32A . . 110.4 ?
C31 C32 H32B . . 110.4 ?
C33 C32 H32B . . 110.4 ?
H32A C32 H32B . . 108.6 ?
C34 C33 C32 . . 104.18(13) ?
C34 C33 H33A . . 110.9 ?
C32 C33 H33A . . 110.9 ?
C34 C33 H33B . . 110.9 ?
C32 C33 H33B . . 110.9 ?
H33A C33 H33B . . 108.9 ?
O2 C34 C33 . . 104.33(13) ?
O2 C34 H34A . . 110.9 ?
C33 C34 H34A . . 110.9 ?
O2 C34 H34B . . 110.9 ?
C33 C34 H34B . . 110.9 ?
H34A C34 H34B . . 108.9 ?

loop_
_geom_bond_atom_site_label_1
_geom_bond_atom_site_label_2
_geom_bond_site_symmetry_2
_geom_bond_distance
_geom_bond_publ_flag
Al O1 . 1.7498(9) y
Al O2 . 1.9097(10) y
Al C9 . 1.9562(16) y
Al C8 . 1.9588(15) y
N1 C19 . 1.3841(15) ?
N1 C11 . 1.3866(15) ?
N1 H1 . 0.874(13) ?
N2 C29 . 1.3824(15) ?
N2 C21 . 1.3922(15) ?
N2 H2 . 0.869(13) ?
O1 C1 . 1.3361(14) ?
C1 C2 . 1.4038(17) ?
C1 C6 . 1.4092(16) ?
C2 C3 . 1.3887(18) ?
C2 H2B . 0.9500 ?
C3 C4 . 1.3888(19) ?
C3 H3A . 0.9500 ?
C4 C5 . 1.3914(18) ?
C4 H4A . 0.9500 ?
C5 C6 . 1.3928(16) ?
C5 H5A . 0.9500 ?
C6 C7 . 1.5273(16) ?
C7 C11 . 1.5058(15) ?
C7 C21 . 1.5072(16) ?
C7 H7A . 1.0000 ?
C8 H8A . 0.9800 ?
C8 H8B . 0.9800 ?
C8 H8C . 0.9800 ?
C9 H9A . 0.9800 ?
C9 H9B . 0.9800 ?
C9 H9C . 0.9800 ?
C11 C12 . 1.3680(16) ?
C12 C14 . 1.4396(16) ?
C12 C13 . 1.4999(17) ?
C13 H13A . 0.9800 ?
C13 H13B . 0.9800 ?
C13 H13C . 0.9800 ?
C14 C15 . 1.4063(17) ?
C14 C19 . 1.4120(16) ?
C15 C16 . 1.3833(19) ?
C15 H15A . 0.9500 ?
C16 C17 . 1.404(2) ?
C16 H16A . 0.9500 ?
C17 C18 . 1.3866(18) ?
C17 H17A . 0.9500 ?
C18 C19 . 1.3955(16) ?
C18 H18A . 0.9500 ?
C21 C22 . 1.3705(15) ?
C22 C24 . 1.4384(16) ?
C22 C23 . 1.4958(16) ?
C23 H23A . 0.9800 ?
C23 H23B . 0.9800 ?
C23 H23C . 0.9800 ?
C24 C25 . 1.4032(16) ?
C24 C29 . 1.4146(16) ?
C25 C26 . 1.3822(19) ?
C25 H25A . 0.9500 ?
C26 C27 . 1.403(2) ?
C26 H26A . 0.9500 ?
C27 C28 . 1.3896(18) ?
C27 H27A . 0.9500 ?
C28 C29 . 1.3944(17) ?
C28 H28A . 0.9500 ?
O2 C31 . 1.4541(19) ?
O2 C34 . 1.4598(17) ?
C31 C32 . 1.496(3) ?
C31 H31A . 0.9900 ?
C31 H31B . 0.9900 ?
C32 C33 . 1.505(3) ?
C32 H32A . 0.9900 ?
C32 H32B . 0.9900 ?
C33 C34 . 1.501(2) ?
C33 H33A . 0.9900 ?
C33 H33B . 0.9900 ?
C34 H34A . 0.9900 ?
C34 H34B . 0.9900 ?

loop_
_geom_hbond_atom_site_label_D
_geom_hbond_atom_site_label_H
_geom_hbond_atom_site_label_A
_geom_hbond_site_symmetry_A
_geom_hbond_distance_DH
_geom_hbond_distance_HA
_geom_hbond_distance_DA
_geom_hbond_angle_DHA
N2 H2 N1 . 0.869(13) 2.703(15) 3.2353(14) 120.8(12)
N1 H1 N2 3_655 0.874(13) 2.734(14) 3.5391(15) 153.8(14)

loop_
_geom_torsion_atom_site_label_1
_geom_torsion_atom_site_label_2
_geom_torsion_atom_site_label_3
_geom_torsion_atom_site_label_4
_geom_torsion_site_symmetry_1
_geom_torsion_site_symmetry_2
_geom_torsion_site_symmetry_3
_geom_torsion_site_symmetry_4
_geom_torsion
_geom_torsion_publ_flag
O2 Al O1 C1 . . . . -114.62(13) ?
C9 Al O1 C1 . . . . 137.30(13) ?
C8 Al O1 C1 . . . . -7.24(15) ?
Al O1 C1 C2 . . . . -7.9(2) ?
Al O1 C1 C6 . . . . 174.60(10) ?
O1 C1 C2 C3 . . . . -177.73(11) ?
C6 C1 C2 C3 . . . . -0.25(18) ?
C1 C2 C3 C4 . . . . -0.09(19) ?
C2 C3 C4 C5 . . . . 0.61(19) ?
C3 C4 C5 C6 . . . . -0.81(18) ?
C4 C5 C6 C1 . . . . 0.48(17) ?
C4 C5 C6 C7 . . . . 176.69(11) ?
O1 C1 C6 C5 . . . . 177.66(10) ?
C2 C1 C6 C5 . . . . 0.05(16) ?
O1 C1 C6 C7 . . . . 1.30(15) ?
C2 C1 C6 C7 . . . . -176.31(10) ?
C5 C6 C7 C11 . . . . 113.18(12) ?
C1 C6 C7 C11 . . . . -70.57(13) ?
C5 C6 C7 C21 . . . . -13.06(15) ?
C1 C6 C7 C21 . . . . 163.18(10) ?
C19 N1 C11 C12 . . . . -1.64(13) ?
C19 N1 C11 C7 . . . . -177.26(10) ?
C21 C7 C11 C12 . . . . -86.14(15) ?
C6 C7 C11 C12 . . . . 147.32(12) ?
C21 C7 C11 N1 . . . . 88.52(12) ?
C6 C7 C11 N1 . . . . -38.02(14) ?
N1 C11 C12 C14 . . . . 0.85(13) ?
C7 C11 C12 C14 . . . . 175.98(11) ?
N1 C11 C12 C13 . . . . -178.94(12) ?
C7 C11 C12 C13 . . . . -3.8(2) ?
C11 C12 C14 C15 . . . . 178.93(13) ?
C13 C12 C14 C15 . . . . -1.3(2) ?
C11 C12 C14 C19 . . . . 0.22(13) ?
C13 C12 C14 C19 . . . . -179.99(12) ?
C19 C14 C15 C16 . . . . 0.32(18) ?
C12 C14 C15 C16 . . . . -178.27(13) ?
C14 C15 C16 C17 . . . . -0.1(2) ?
C15 C16 C17 C18 . . . . -0.2(2) ?
C16 C17 C18 C19 . . . . 0.2(2) ?
C11 N1 C19 C18 . . . . -178.09(12) ?
C11 N1 C19 C14 . . . . 1.73(13) ?
C17 C18 C19 N1 . . . . 179.81(12) ?
C17 C18 C19 C14 . . . . 0.01(19) ?
C15 C14 C19 N1 . . . . 179.87(11) ?
C12 C14 C19 N1 . . . . -1.19(13) ?
C15 C14 C19 C18 . . . . -0.29(18) ?
C12 C14 C19 C18 . . . . 178.64(11) ?
C29 N2 C21 C22 . . . . -1.74(14) ?
C29 N2 C21 C7 . . . . -176.69(10) ?
C11 C7 C21 C22 . . . . 153.80(12) ?
C6 C7 C21 C22 . . . . -78.94(15) ?
C11 C7 C21 N2 . . . . -32.31(15) ?
C6 C7 C21 N2 . . . . 94.95(13) ?
N2 C21 C22 C24 . . . . 1.35(13) ?
C7 C21 C22 C24 . . . . 175.81(11) ?
N2 C21 C22 C23 . . . . -176.55(11) ?
C7 C21 C22 C23 . . . . -2.1(2) ?
C21 C22 C24 C25 . . . . -179.78(13) ?
C23 C22 C24 C25 . . . . -1.9(2) ?
C21 C22 C24 C29 . . . . -0.48(13) ?
C23 C22 C24 C29 . . . . 177.43(11) ?
C29 C24 C25 C26 . . . . 0.00(18) ?
C22 C24 C25 C26 . . . . 179.24(13) ?
C24 C25 C26 C27 . . . . 0.7(2) ?
C25 C26 C27 C28 . . . . -0.6(2) ?
C26 C27 C28 C29 . . . . -0.1(2) ?
C21 N2 C29 C28 . . . . -179.01(12) ?
C21 N2 C29 C24 . . . . 1.39(13) ?
C27 C28 C29 N2 . . . . -178.71(12) ?
C27 C28 C29 C24 . . . . 0.83(18) ?
C25 C24 C29 N2 . . . . 178.86(11) ?
C22 C24 C29 N2 . . . . -0.56(13) ?
C25 C24 C29 C28 . . . . -0.78(18) ?
C22 C24 C29 C28 . . . . 179.80(11) ?
O1 Al O2 C31 . . . . 61.17(14) ?
C9 Al O2 C31 . . . . 175.83(14) ?
C8 Al O2 C31 . . . . -58.00(14) ?
O1 Al O2 C34 . . . . -94.15(11) ?
C9 Al O2 C34 . . . . 20.51(13) ?
C8 Al O2 C34 . . . . 146.67(11) ?
C34 O2 C31 C32 . . . . -17.7(2) ?
Al O2 C31 C32 . . . . -176.89(12) ?
O2 C31 C32 C33 . . . . -2.3(2) ?
C31 C32 C33 C34 . . . . 20.5(2) ?
C31 O2 C34 C33 . . . . 30.70(17) ?
Al O2 C34 C33 . . . . -171.24(9) ?
C32 C33 C34 O2 . . . . -30.95(17) ?
